data_2010536
loop_
_publ_author_name
'Copp, Brent R.'
'Lindsay, Brent S.'
'Oliver, Allen G.'
'Rickard, Clifton E. F.'

_publ_section_title
;
 11-Methylpyrido[2,3-<i>b</i>]acridine-5,12-dione
;
_journal_issue 1
_journal_name_full 'Acta Crystallographica Section C'
_journal_page_first 102
_journal_page_last 103
_journal_paper_doi 10.1107/S0108270199013578
_journal_volume 56
_journal_year 2000
_chemical_formula_moiety 'C17 H10 N2 O2'
_chemical_formula_sum 'C17 H10 N2 O2'
_chemical_formula_weight 274.27
_chemical_name_systematic
;
11-Methylpyrido[2,3-b]acridine-5,12-dione
;
_space_group_IT_number 29
_symmetry_cell_setting orthorhombic
_symmetry_space_group_name_Hall 'P 2c -2ac'
_symmetry_space_group_name_H-M 'P c a 21'
_audit_creation_method SHELXL-97
_cell_angle_alpha 90.00
_cell_angle_beta 90.00
_cell_angle_gamma 90.00
_cell_formula_units_Z 4
_cell_length_a 25.7526(17)
_cell_length_b 4.2348(3)
_cell_length_c 11.2966(7)
_cell_measurement_reflns_used 5243
_cell_measurement_temperature 293(2)
_cell_measurement_theta_max 25.0
_cell_measurement_theta_min 1.5
_cell_volume 1231.97(14)
_computing_cell_refinement 'SAINT (Siemens, 1994)'
_computing_data_collection 'SMART (Siemens, 1994)'
_computing_data_reduction SAINT
_computing_molecular_graphics 'SHELXTL (Siemens, 1994)'
_computing_publication_material SHELXL97
_computing_structure_refinement 'SHELXL97 (Sheldrick, 1997b)'
_computing_structure_solution 'SHELXS97 (Sheldrick, 1997a)'
_diffrn_ambient_temperature 293(2)
_diffrn_measured_fraction_theta_full .992
_diffrn_measured_fraction_theta_max .992
_diffrn_measurement_device_type 'Siemens SMART CCD'
_diffrn_measurement_method 'Area-detector \w'
_diffrn_radiation_monochromator graphite
_diffrn_radiation_source 'fine-focus sealed tube'
_diffrn_radiation_type MoK\a
_diffrn_radiation_wavelength .71073
_diffrn_reflns_av_R_equivalents .057
_diffrn_reflns_av_sigmaI/netI .0602
_diffrn_reflns_limit_h_max 30
_diffrn_reflns_limit_h_min -25
_diffrn_reflns_limit_k_max 5
_diffrn_reflns_limit_k_min -5
_diffrn_reflns_limit_l_max 12
_diffrn_reflns_limit_l_min -14
_diffrn_reflns_number 6391
_diffrn_reflns_theta_full 24.99
_diffrn_reflns_theta_max 25
_diffrn_reflns_theta_min 1.58
_diffrn_standards_decay_% 0
_exptl_absorpt_coefficient_mu .099
_exptl_absorpt_correction_T_max .982
_exptl_absorpt_correction_T_min .912
_exptl_absorpt_correction_type multi-scan
_exptl_absorpt_process_details '(Blessing, 1995; Sheldrick, 1998)'
_exptl_crystal_colour brown
_exptl_crystal_density_diffrn 1.479
_exptl_crystal_density_method 'not measured'
_exptl_crystal_description needle
_exptl_crystal_F_000 568
_exptl_crystal_size_max .94
_exptl_crystal_size_mid .18
_exptl_crystal_size_min .18
_refine_diff_density_max .16
_refine_diff_density_min -.18
_refine_ls_extinction_method none
_refine_ls_goodness_of_fit_ref 1.016
_refine_ls_hydrogen_treatment constr
_refine_ls_matrix_type full
_refine_ls_number_parameters 190
_refine_ls_number_reflns 2040
_refine_ls_number_restraints 1
_refine_ls_restrained_S_all 1.016
_refine_ls_R_factor_all .061
_refine_ls_R_factor_gt .054
_refine_ls_shift/su_max .032
_refine_ls_shift/su_mean .007
_refine_ls_structure_factor_coef Fsqd
_refine_ls_weighting_details 'w = 1/[\s^2^(Fo^2^)+(0.0608P)^2^+0.3024P] where P = (Fo^2^+2Fc^2^)/3'
_refine_ls_weighting_scheme calc
_refine_ls_wR_factor_ref .141
_reflns_number_gt 1845
_reflns_number_total 2040
_reflns_threshold_expression I>2\s(I)
_cod_data_source_file ja1007.cif
_cod_data_source_block I
_cod_depositor_comments
;
The following automatic conversions were performed:
'_symmetry_cell_setting' value 'Orthorhombic' changed to 'orthorhombic'
according to '/home/saulius/struct/CIF-dictionaries/cif_core.dic'
dictionary named 'cif_core.dic' version 2.4.1 from 2010-06-29.

Automatic conversion script
Id: cif_fix_enum 1527 2010-12-29 10:47:43Z saulius 

The following automatic conversions were performed:

'_symmetry_cell_setting' value 'Orthorhombic' changed to
'orthorhombic' according to
/home/saulius/struct/CIF-dictionaries/cif_core.dic dictionary named
'cif_core.dic' version 2.4.1 from 2010-06-29.

Automatic conversion script
Id: cif_fix_values 1715 2011-07-08 13:25:40Z adriana 

The following automatic conversions were performed:

'_refine_ls_weighting_scheme' value 'calc w =
1/[\s^2^(Fo^2^)+(0.0608P)^2^+0.3024P] where P = (Fo^2^+2Fc^2^)/3' was
changed to 'calc'. New tag '_refine_ls_weighting_details' was
created. The value of the new tag was set to 'w =
1/[\s^2^(Fo^2^)+(0.0608P)^2^+0.3024P] where P = (Fo^2^+2Fc^2^)/3'.

Automatic conversion script
Id: cif_fix_values 3143 2015-03-26 13:38:13Z robertas 
;
_cod_database_code 2010536
_cod_database_fobs_code 2010536

loop_
_symmetry_equiv_pos_as_xyz
'x, y, z'
'-x, -y, z+1/2'
'x+1/2, -y, z'
'-x+1/2, y, z+1/2'

loop_
_atom_site_label
_atom_site_fract_x
_atom_site_fract_y
_atom_site_fract_z
_atom_site_U_iso_or_equiv
_atom_site_adp_type
_atom_site_calc_flag
_atom_site_refinement_flags
_atom_site_occupancy
_atom_site_disorder_assembly
_atom_site_disorder_group
_atom_site_type_symbol
O1 .28702(9) .3026(9) .5575(3) .0962(11) Uani d . 1 . . O
O2 .48874(8) .5722(8) .5260(3) .0817(9) Uani d . 1 . . O
N1 .34850(11) .0947(7) .7290(2) .0599(8) Uani d . 1 . . N
N6 .42610(9) .8471(6) .3681(2) .0462(6) Uani d . 1 . . N
C1' .25969(11) .6673(9) .3689(3) .0618(9) Uani d . 1 . . C
H1'A .2474 .6526 .4499 .093 Uiso calc R 1 . . H
H1'B .2515 .4735 .3271 .093 Uiso calc R 1 . . H
H1'C .2429 .8438 .3298 .093 Uiso calc R 1 . . H
C2 .38132(16) -.0077(10) .8124(3) .0675(10) Uani d . 1 . . C
H2A .3678 -.1344 .8733 .081 Uiso calc R 1 . . H
C3 .43368(16) .0600(10) .8150(3) .0646(10) Uani d . 1 . . C
H3A .4546 -.0145 .8772 .077 Uiso calc R 1 . . H
C4a .42160(11) .3458(8) .6366(3) .0475(8) Uani d . 1 . . C
C4 .45459(13) .2366(8) .7262(3) .0566(9) Uani d . 1 . . C
H4A .4903 .2838 .7251 .068 Uiso calc R 1 . . H
C5a .40490(10) .6646(8) .4488(3) .0440(7) Uani d . 1 . . C
C5 .44264(11) .5311(8) .5361(3) .0506(8) Uani d . 1 . . C
C6a .39462(11) .9673(8) .2828(3) .0434(7) Uani d . 1 . . C
C7 .41800(12) 1.1609(8) .1966(3) .0515(8) Uani d . 1 . . C
H7A .4538 1.2038 .2009 .062 Uiso calc R 1 . . H
C8 .38911(13) 1.2867(9) .1070(3) .0580(9) Uani d . 1 . . C
H8A .4049 1.4165 .0499 .070 Uiso calc R 1 . . H
C9 .33586(13) 1.2215(8) .1005(3) .0594(9) Uani d . 1 . . C
H9A .3163 1.3056 .0377 .071 Uiso calc R 1 . . H
C10a .34025(11) .9066(8) .2783(3) .0453(7) Uani d . 1 . . C
C10 .31194(12) 1.0397(8) .1830(3) .0537(8) Uani d . 1 . . C
H10A .2761 1.0014 .1768 .064 Uiso calc R 1 . . H
C11a .35069(11) .5933(8) .4544(3) .0434(7) Uani d . 1 . . C
C11 .31773(10) .7174(7) .3687(3) .0451(7) Uani d . 1 . . C
C12a .36933(11) .2704(8) .6431(3) .0477(7) Uani d . 1 . . C
C12 .33125(11) .3865(8) .5514(3) .0501(8) Uani d . 1 . . C

loop_
_atom_site_aniso_label
_atom_site_aniso_U_11
_atom_site_aniso_U_22
_atom_site_aniso_U_33
_atom_site_aniso_U_12
_atom_site_aniso_U_13
_atom_site_aniso_U_23
O1 .0360(12) .156(3) .097(2) -.0227(15) -.0073(13) .051(2)
O2 .0325(11) .131(3) .0818(18) -.0131(13) -.0113(12) .0239(19)
N1 .0532(16) .077(2) .0491(16) -.0020(14) .0040(14) -.0017(15)
N6 .0319(11) .0553(15) .0515(15) -.0049(11) -.0003(11) -.0093(14)
C1' .0362(16) .082(2) .068(2) -.0032(15) -.0036(15) .002(2)
C2 .068(2) .082(3) .052(2) .005(2) .0014(18) -.002(2)
C3 .067(2) .076(3) .050(2) .0108(19) -.0119(17) -.002(2)
C4a .0381(14) .0543(19) .0500(17) .0039(12) -.0026(13) -.0148(16)
C4 .0472(16) .063(2) .059(2) .0013(16) -.0111(16) -.0047(18)
C5a .0319(13) .0503(18) .0498(17) -.0008(12) -.0007(13) -.0121(15)
C5 .0336(15) .062(2) .057(2) -.0043(14) -.0048(14) -.0100(17)
C6a .0317(15) .0507(18) .0476(16) .0016(13) .0008(13) -.0105(14)
C7 .0381(15) .0595(19) .0569(19) -.0021(14) .0054(14) -.0062(17)
C8 .0520(17) .067(2) .055(2) .0029(16) .0081(16) -.0009(18)
C9 .0526(18) .071(2) .055(2) .0076(17) -.0030(16) -.0008(19)
C10a .0340(15) .0523(19) .0497(17) .0007(13) .0007(14) -.0164(15)
C10 .0370(15) .067(2) .057(2) .0044(14) -.0054(14) -.0084(17)
C11a .0308(12) .0510(18) .0485(17) -.0009(12) .0008(13) -.0145(14)
C11 .0295(13) .0542(18) .0517(18) -.0001(12) .0012(12) -.0128(15)
C12a .0416(16) .0538(18) .0478(17) -.0012(13) .0020(14) -.0105(14)
C12 .0332(15) .067(2) .0496(18) -.0028(13) .0019(13) -.0021(17)

loop_
_atom_type_symbol
_atom_type_description
_atom_type_scat_dispersion_real
_atom_type_scat_dispersion_imag
_atom_type_scat_source
C C .0033 .0016 'International Tables Vol C Tables 4.2.6.8 and 6.1.1.4'
H H .0000 .0000 'International Tables Vol C Tables 4.2.6.8 and 6.1.1.4'
N N .0061 .0033 'International Tables Vol C Tables 4.2.6.8 and 6.1.1.4'
O O .0106 .0060 'International Tables Vol C Tables 4.2.6.8 and 6.1.1.4'

loop_
_geom_angle_atom_site_label_1
_geom_angle_atom_site_label_2
_geom_angle_atom_site_label_3
_geom_angle
_geom_angle_publ_flag
C12a N1 C2 116.0(3) ?
C5a N6 C6a 117.7(2) ?
N1 C2 C3 124.4(4) ?
C4 C3 C2 119.0(3) ?
C12a C4a C4 118.4(3) ?
C12a C4a C5 121.2(3) ?
C4 C4a C5 120.4(3) ?
C3 C4 C4a 118.3(3) ?
N6 C5a C11a 124.1(3) ?
N6 C5a C5 114.2(2) ?
C11a C5a C5 121.7(3) ?
O2 C5 C4a 120.6(3) y
O2 C5 C5a 121.6(3) y
C4a C5 C5a 117.9(2) y
N6 C6a C7 117.0(2) ?
N6 C6a C10a 123.0(3) ?
C7 C6a C10a 120.0(3) ?
C8 C7 C6a 120.5(3) ?
C7 C8 C9 119.7(3) ?
C10 C9 C8 121.3(3) ?
C10 C10a C11 124.0(3) ?
C10 C10a C6a 117.5(3) ?
C11 C10a C6a 118.5(3) ?
C9 C10 C10a 120.9(3) ?
C11 C11a C5a 119.0(3) ?
C11 C11a C12 121.9(2) ?
C5a C11a C12 119.0(3) ?
C11a C11 C10a 117.6(2) y
C11a C11 C1' 123.4(3) y
C10a C11 C1' 119.0(3) y
N1 C12a C4a 123.9(3) ?
N1 C12a C12 114.8(3) ?
C4a C12a C12 121.3(3) ?
O1 C12 C11a 122.6(3) y
O1 C12 C12a 118.8(3) y
C11a C12 C12a 118.6(2) y

loop_
_geom_bond_atom_site_label_1
_geom_bond_atom_site_label_2
_geom_bond_site_symmetry_2
_geom_bond_distance
_geom_bond_publ_flag
O1 C12 . 1.195(4) y
O2 C5 . 1.205(4) y
N1 C12a . 1.335(4) y
N1 C2 . 1.338(5) y
N6 C5a . 1.313(4) y
N6 C6a . 1.358(4) y
C1' C11 . 1.510(4) y
C2 C3 . 1.379(5) ?
C3 C4 . 1.363(5) ?
C4a C12a . 1.385(4) y
C4a C4 . 1.400(5) ?
C4a C5 . 1.483(5) y
C5a C11a . 1.430(4) y
C5a C5 . 1.496(4) y
C6a C7 . 1.408(4) ?
C6a C10a . 1.424(4) ?
C7 C8 . 1.364(5) ?
C8 C9 . 1.401(5) ?
C9 C10 . 1.357(5) ?
C10a C10 . 1.417(4) ?
C10a C11 . 1.422(5) ?
C11a C11 . 1.391(4) ?
C11a C12 . 1.489(4) y
C12a C12 . 1.509(4) y

loop_
_cod_related_entry_id
_cod_related_entry_database
_cod_related_entry_code
1 ChemSpider 335108
